data_7713488
loop_
_publ_author_name
'Pascoe, Liam M.'
'Lim, Li Feng'
'Kallmeier, Fabian'
'Cox, Nicholas'
'Brothers, Penelope Jane'
'Hicks, Jamie'

_publ_section_title
;
 One- and two-electron reductions of a bulky BODIPY compound
;
_journal_name_full 'Dalton Transactions'
_journal_paper_doi 10.1039/D3DT02048G
_journal_year 2023
_chemical_formula_moiety 'C42 H49 B F2 N2'
_chemical_formula_sum 'C42 H49 B F2 N2'
_chemical_formula_weight 630.64
_space_group_crystal_system monoclinic
_space_group_IT_number 14
_space_group_name_Hall '-P 2yn'
_space_group_name_H-M_alt 'P 1 21/n 1'
_atom_sites_solution_hydrogens geom
_audit_creation_date 2023-06-27
_audit_creation_method
;
Olex2 1.5
(compiled 2023.03.06 svn.rbb2c1857 for OlexSys, GUI svn.r6748)
;
_audit_update_record
;
2023-06-29 deposited with the CCDC.	2023-07-14 downloaded from the CCDC.
;
_cell_angle_alpha 90
_cell_angle_beta 116.951(2)
_cell_angle_gamma 90
_cell_formula_units_Z 8
_cell_length_a 21.4180(3)
_cell_length_b 17.0027(2)
_cell_length_c 22.8135(4)
_cell_measurement_reflns_used 10485
_cell_measurement_temperature 150.00(10)
_cell_measurement_theta_max 73.3140
_cell_measurement_theta_min 4.6020
_cell_volume 7405.6(2)
_computing_cell_refinement 'CrysAlisPro 1.171.40.82a (Rigaku OD, 2020)'
_computing_data_collection 'CrysAlisPro 1.171.40.82a (Rigaku OD, 2020)'
_computing_data_reduction 'CrysAlisPro 1.171.40.82a (Rigaku OD, 2020)'
_computing_molecular_graphics 'Olex2 1.5 (Dolomanov et al., 2009)'
_computing_publication_material 'Olex2 1.5 (Dolomanov et al., 2009)'
_computing_structure_refinement 'SHELXL 2019/3 (Sheldrick, 2015)'
_computing_structure_solution 'SHELXT 2018/2 (Sheldrick, 2018)'
_diffrn_ambient_temperature 150.00(10)
_diffrn_detector_area_resol_mean 8.1297
_diffrn_detector_type EosS2
_diffrn_measured_fraction_theta_full 0.994
_diffrn_measured_fraction_theta_max 0.969
_diffrn_measurement_details
;
List of Runs (angles in degrees, time in seconds):

  # Type    Start    End  Width  t~exp~   \w     \q     \k     \f   Frames
#--------------------------------------------------------------------------
  1  \w     19.00 106.00   1.00    2.50    --   36.95  38.00  30.00   87
  2  \w     28.00  88.00   1.00    2.50    --   36.95-125.00 -30.00   60
  3  \w     33.00  78.00   1.00    2.50    --   36.95-125.00  90.00   45
  4  \w    -34.00  65.00   1.00    2.50    --   36.95 -19.00-150.00   99
  5  \w     41.00 136.00   1.00   10.00    --  111.00 -25.00  30.00   95
  6  \w     42.00 109.00   1.00   10.00    --  111.00-111.00 -60.00   67
  7  \w     44.00 131.00   1.00   10.00    --  111.00 -64.00  90.00   87
  8  \w     41.00 130.00   1.00   10.00    --  111.00 -25.00 -60.00   89
  9  \w     46.00  94.00   1.00   10.00    --  111.00 -92.00-120.00   48
 10  \w     45.00 114.00   1.00   10.00    --  111.00 -64.00   0.00   69
;
_diffrn_measurement_device 'four-circle diffractometer'
_diffrn_measurement_device_type 'SuperNova, Dual, Cu at home/near, EosS2'
_diffrn_measurement_method '\w scans'
_diffrn_radiation_type CuK\a
_diffrn_radiation_wavelength 1.54184
_diffrn_reflns_av_R_equivalents 0.0212
_diffrn_reflns_av_unetI/netI 0.0340
_diffrn_reflns_Laue_measured_fraction_full 0.994
_diffrn_reflns_Laue_measured_fraction_max 0.969
_diffrn_reflns_limit_h_max 21
_diffrn_reflns_limit_h_min -26
_diffrn_reflns_limit_k_max 20
_diffrn_reflns_limit_k_min -11
_diffrn_reflns_limit_l_max 28
_diffrn_reflns_limit_l_min -23
_diffrn_reflns_number 25731
_diffrn_reflns_point_group_measured_fraction_full 0.994
_diffrn_reflns_point_group_measured_fraction_max 0.969
_diffrn_reflns_theta_full 67.684
_diffrn_reflns_theta_max 73.832
_diffrn_reflns_theta_min 4.628
_exptl_absorpt_coefficient_mu 0.561
_exptl_absorpt_correction_T_max 1.00000
_exptl_absorpt_correction_T_min 0.93023
_exptl_absorpt_correction_type multi-scan
_exptl_absorpt_process_details
;
CrysAlisPro 1.171.40.82a (Rigaku Oxford Diffraction, 2020)
Empirical absorption correction using spherical harmonics,
implemented in SCALE3 ABSPACK scaling algorithm.
;
_exptl_crystal_colour orange
_exptl_crystal_colour_primary orange
_exptl_crystal_density_diffrn 1.131
_exptl_crystal_description block
_exptl_crystal_F_000 2704
_exptl_crystal_size_max 0.35
_exptl_crystal_size_mid 0.18
_exptl_crystal_size_min 0.12
_refine_diff_density_max 0.276
_refine_diff_density_min -0.259
_refine_diff_density_rms 0.039
_refine_ls_extinction_method none
_refine_ls_goodness_of_fit_ref 1.025
_refine_ls_hydrogen_treatment constr
_refine_ls_matrix_type full
_refine_ls_number_parameters 869
_refine_ls_number_reflns 14538
_refine_ls_number_restraints 0
_refine_ls_restrained_S_all 1.025
_refine_ls_R_factor_all 0.0604
_refine_ls_R_factor_gt 0.0467
_refine_ls_shift/su_max 0.000
_refine_ls_shift/su_mean 0.000
_refine_ls_structure_factor_coef Fsqd
_refine_ls_weighting_details 'w=1/[\s^2^(Fo^2^)+(0.0595P)^2^+2.2295P] where P=(Fo^2^+2Fc^2^)/3'
_refine_ls_weighting_scheme calc
_refine_ls_wR_factor_gt 0.1172
_refine_ls_wR_factor_ref 0.1250
_reflns_Friedel_coverage 0.000
_reflns_number_gt 11608
_reflns_number_total 14538
_reflns_threshold_expression 'I > 2\s(I)'
_cod_data_source_file d3dt02048g2.cif
_cod_data_source_block 1-F
_cod_database_code 7713488
_shelx_shelxl_version_number 2019/3
_shelx_space_group_comment
;
The symmetry employed for this shelxl refinement is uniquely defined
by the following loop, which should always be used as a source of
symmetry information in preference to the above space-group names.
They are only intended as comments.
;
_shelx_estimated_absorpt_t_max 0.936
_shelx_estimated_absorpt_t_min 0.828
_olex2_refinement_description
;
1. Fixed Uiso
 At 1.2 times of:
  All C(H) groups
 At 1.5 times of:
  All C(H,H,H) groups
2.a Ternary CH refined with riding coordinates:
 C31(H31), C73(H73), C19(H19), C28(H28), C61(H61), C16(H16), C58(H58), C70(H70)
2.b Aromatic/amide H refined with riding coordinates:
 C8(H8), C3(H3), C2(H2), C12(H12), C38(H38), C36(H36), C7(H7), C45(H45),
 C24(H24), C50(H50), C13(H13), C80(H80), C49(H49), C78(H78), C54(H54), C14(H14),
  C44(H44), C25(H25), C26(H26), C68(H68), C66(H66), C55(H55), C67(H67), C56(H56)
2.c Idealised Me refined as rotating group:
 C40(H40A,H40B,H40C), C42(H42A,H42B,H42C), C62(H62A,H62B,H62C), C32(H32A,H32B,
 H32C), C84(H84A,H84B,H84C), C74(H74A,H74B,H74C), C21(H21A,H21B,H21C), C82(H82A,
 H82B,H82C), C41(H41A,H41B,H41C), C20(H20A,H20B,H20C), C18(H18A,H18B,H18C),
 C75(H75A,H75B,H75C), C17(H17A,H17B,H17C), C29(H29A,H29B,H29C), C30(H30A,H30B,
 H30C), C63(H63A,H63B,H63C), C33(H33A,H33B,H33C), C72(H72A,H72B,H72C), C71(H71A,
 H71B,H71C), C83(H83A,H83B,H83C), C60(H60A,H60B,H60C), C59(H59A,H59B,H59C)
;
_olex2_submission_special_instructions 'No special instructions were received'
_oxdiff_exptl_absorpt_empirical_details
;
Empirical correction (ABSPACK) includes:
- Absorption correction using spherical harmonics
- Frame scaling
;

loop_
_space_group_symop_operation_xyz
'x, y, z'
'-x+1/2, y+1/2, -z+1/2'
'-x, -y, -z'
'x-1/2, -y-1/2, z-1/2'

loop_
_atom_site_label
_atom_site_type_symbol
_atom_site_fract_x
_atom_site_fract_y
_atom_site_fract_z
_atom_site_U_iso_or_equiv
_atom_site_adp_type
_atom_site_occupancy
_atom_site_site_symmetry_order
_atom_site_calc_flag
_atom_site_refinement_flags_posn
_atom_site_refinement_flags_adp
_atom_site_refinement_flags_occupancy
_atom_site_disorder_assembly
_atom_site_disorder_group
F2 F 0.71309(5) 0.97989(5) 0.26526(5) 0.0297(2) Uani 1 1 d . . . . .
F1 F 0.78044(5) 0.89508(6) 0.24134(4) 0.0319(2) Uani 1 1 d . . . . .
F3 F 0.29604(6) 0.46799(5) 0.27352(5) 0.0322(2) Uani 1 1 d . . . . .
F4 F 0.20425(5) 0.38245(7) 0.23456(5) 0.0346(2) Uani 1 1 d . . . . .
N1 N 0.66053(6) 0.85900(7) 0.21106(6) 0.0179(2) Uani 1 1 d . . . . .
N2 N 0.75168(6) 0.86067(7) 0.32844(6) 0.0184(2) Uani 1 1 d . . . . .
N3 N 0.30442(7) 0.35213(7) 0.21741(6) 0.0211(3) Uani 1 1 d . . . . .
N4 N 0.31101(7) 0.34424(7) 0.32939(6) 0.0221(3) Uani 1 1 d . . . . .
C5 C 0.65707(7) 0.76482(8) 0.29009(7) 0.0184(3) Uani 1 1 d . . . . .
C34 C 0.62295(7) 0.69537(8) 0.30367(7) 0.0180(3) Uani 1 1 d . . . . .
C4 C 0.62870(7) 0.79607(8) 0.22646(7) 0.0188(3) Uani 1 1 d . . . . .
C76 C 0.42754(8) 0.18762(8) 0.31107(7) 0.0197(3) Uani 1 1 d . . . . .
C1 C 0.62188(7) 0.87638(8) 0.14672(7) 0.0186(3) Uani 1 1 d . . . . .
C47 C 0.37662(8) 0.25313(8) 0.29655(7) 0.0204(3) Uani 1 1 d . . . . .
C9 C 0.80827(8) 0.87833(8) 0.38559(7) 0.0202(3) Uani 1 1 d . . . . .
C10 C 0.64114(7) 0.94080(8) 0.11379(7) 0.0191(3) Uani 1 1 d . . . . .
C6 C 0.71732(8) 0.79723(8) 0.33996(7) 0.0197(3) Uani 1 1 d . . . . .
C22 C 0.85954(8) 0.94099(8) 0.39275(7) 0.0203(3) Uani 1 1 d . . . . .
C39 C 0.57937(8) 0.70488(8) 0.33388(7) 0.0218(3) Uani 1 1 d . . . . .
C43 C 0.29048(8) 0.37450(9) 0.15593(7) 0.0233(3) Uani 1 1 d . . . . .
C77 C 0.49736(8) 0.20543(9) 0.32795(8) 0.0244(3) Uani 1 1 d . . . . .
C23 C 0.84767(8) 1.01894(9) 0.40635(7) 0.0228(3) Uani 1 1 d . . . . .
C48 C 0.35720(8) 0.28108(9) 0.34335(8) 0.0231(3) Uani 1 1 d . . . . .
C11 C 0.68652(8) 0.92462(9) 0.08611(7) 0.0212(3) Uani 1 1 d . . . . .
C51 C 0.30419(9) 0.36067(9) 0.38423(8) 0.0253(3) Uani 1 1 d . . . . .
C8 C 0.81100(9) 0.82654(9) 0.43523(8) 0.0268(3) Uani 1 1 d . . . . .
H8 H 0.845322 0.826582 0.479986 0.032 Uiso 1 1 calc R U . . .
C46 C 0.35026(8) 0.28830(9) 0.23470(7) 0.0216(3) Uani 1 1 d . . . . .
C3 C 0.56832(8) 0.77461(9) 0.16871(7) 0.0235(3) Uani 1 1 d . . . . .
H3 H 0.536581 0.733471 0.164613 0.028 Uiso 1 1 calc R U . . .
C15 C 0.61385(9) 1.01676(9) 0.11082(7) 0.0247(3) Uani 1 1 d . . . . .
C35 C 0.63450(8) 0.62037(9) 0.28456(8) 0.0238(3) Uani 1 1 d . . . . .
C81 C 0.40510(9) 0.10898(9) 0.30334(8) 0.0268(3) Uani 1 1 d . . . . .
C52 C 0.24241(8) 0.43960(9) 0.11844(7) 0.0234(3) Uani 1 1 d . . . . .
C2 C 0.56410(8) 0.82457(9) 0.11940(8) 0.0247(3) Uani 1 1 d . . . . .
H2 H 0.528718 0.824216 0.075064 0.030 Uiso 1 1 calc R U . . .
C53 C 0.26867(9) 0.51644(9) 0.12314(8) 0.0255(3) Uani 1 1 d . . . . .
C64 C 0.25899(9) 0.42635(9) 0.38571(7) 0.0256(3) Uani 1 1 d . . . . .
C27 C 0.92124(8) 0.92013(9) 0.38942(8) 0.0251(3) Uani 1 1 d . . . . .
C12 C 0.70444(9) 0.98586(10) 0.05605(8) 0.0290(3) Uani 1 1 d . . . . .
H12 H 0.734892 0.975868 0.036930 0.035 Uiso 1 1 calc R U . . .
C38 C 0.54462(9) 0.63914(10) 0.34134(8) 0.0282(3) Uani 1 1 d . . . . .
H38 H 0.514628 0.645202 0.361507 0.034 Uiso 1 1 calc R U . . .
C65 C 0.18763(9) 0.41217(10) 0.36634(8) 0.0272(3) Uani 1 1 d . . . . .
C36 C 0.59877(10) 0.55667(9) 0.29301(8) 0.0306(4) Uani 1 1 d . . . . .
H36 H 0.606051 0.505854 0.279900 0.037 Uiso 1 1 calc R U . . .
C7 C 0.75479(8) 0.77599(9) 0.40685(7) 0.0249(3) Uani 1 1 d . . . . .
H7 H 0.743398 0.734604 0.428305 0.030 Uiso 1 1 calc R U . . .
C45 C 0.36432(9) 0.27135(9) 0.18123(8) 0.0267(3) Uani 1 1 d . . . . .
H45 H 0.393655 0.230636 0.179211 0.032 Uiso 1 1 calc R U . . .
C31 C 0.78086(9) 1.04216(10) 0.40923(8) 0.0287(3) Uani 1 1 d . . . . .
H31 H 0.745963 0.999022 0.388473 0.034 Uiso 1 1 calc R U . . .
C73 C 0.15674(9) 0.33025(10) 0.34853(8) 0.0295(3) Uani 1 1 d . . . . .
H73 H 0.190312 0.297278 0.339839 0.035 Uiso 1 1 calc R U . . .
C24 C 0.89994(9) 1.07444(9) 0.41872(8) 0.0300(3) Uani 1 1 d . . . . .
H24 H 0.893145 1.127156 0.428405 0.036 Uiso 1 1 calc R U . . .
C50 C 0.34582(10) 0.30801(11) 0.43445(8) 0.0332(4) Uani 1 1 d . . . . .
H50 H 0.350313 0.306703 0.477823 0.040 Uiso 1 1 calc R U . . .
C13 C 0.67865(10) 1.06084(10) 0.05361(9) 0.0330(4) Uani 1 1 d . . . . .
H13 H 0.691959 1.102083 0.033481 0.040 Uiso 1 1 calc R U . . .
C19 C 0.71319(8) 0.84202(9) 0.08572(8) 0.0247(3) Uani 1 1 d . . . . .
H19 H 0.705507 0.810220 0.118761 0.030 Uiso 1 1 calc R U . . .
C28 C 0.93440(8) 0.83719(9) 0.37263(9) 0.0288(3) Uani 1 1 d . . . . .
H28 H 0.890411 0.806236 0.359769 0.035 Uiso 1 1 calc R U . . .
C80 C 0.45385(10) 0.04999(9) 0.31253(9) 0.0341(4) Uani 1 1 d . . . . .
H80 H 0.439200 -0.003360 0.307990 0.041 Uiso 1 1 calc R U . . .
C69 C 0.28802(10) 0.50209(10) 0.40450(8) 0.0299(4) Uani 1 1 d . . . . .
C49 C 0.37900(9) 0.25852(10) 0.40926(8) 0.0293(3) Uani 1 1 d . . . . .
H49 H 0.410521 0.217158 0.432045 0.035 Uiso 1 1 calc R U . . .
C61 C 0.34298(9) 0.53789(10) 0.17278(9) 0.0303(3) Uani 1 1 d . . . . .
H61 H 0.361384 0.493923 0.205323 0.036 Uiso 1 1 calc R U . . .
C37 C 0.55275(9) 0.56521(9) 0.32007(8) 0.0300(4) Uani 1 1 d . . . . .
C78 C 0.54379(9) 0.14461(10) 0.33577(9) 0.0316(4) Uani 1 1 d . . . . .
H78 H 0.591078 0.156808 0.346669 0.038 Uiso 1 1 calc R U . . .
C54 C 0.22462(10) 0.57343(10) 0.08060(9) 0.0326(4) Uani 1 1 d . . . . .
H54 H 0.241510 0.625513 0.082545 0.039 Uiso 1 1 calc R U . . .
C57 C 0.17276(9) 0.42094(10) 0.07432(8) 0.0296(3) Uani 1 1 d . . . . .
C14 C 0.63350(10) 1.07601(9) 0.08039(8) 0.0309(4) Uani 1 1 d . . . . .
H14 H 0.615598 1.127669 0.077999 0.037 Uiso 1 1 calc R U . . .
C44 C 0.32739(9) 0.32508(10) 0.13259(8) 0.0292(3) Uani 1 1 d . . . . .
H44 H 0.326833 0.328347 0.090781 0.035 Uiso 1 1 calc R U . . .
C25 C 0.96159(9) 1.05394(10) 0.41713(10) 0.0359(4) Uani 1 1 d . . . . .
H25 H 0.996986 1.092407 0.426290 0.043 Uiso 1 1 calc R U . . .
C26 C 0.97203(9) 0.97783(10) 0.40229(10) 0.0335(4) Uani 1 1 d . . . . .
H26 H 1.014404 0.964638 0.400844 0.040 Uiso 1 1 calc R U . . .
C40 C 0.56932(10) 0.78389(10) 0.35810(9) 0.0326(4) Uani 1 1 d . . . . .
H40A H 0.612553 0.799286 0.396609 0.049 Uiso 1 1 calc R U . . .
H40B H 0.530977 0.780769 0.370255 0.049 Uiso 1 1 calc R U . . .
H40C H 0.557874 0.823066 0.323215 0.049 Uiso 1 1 calc R U . . .
C68 C 0.24367(11) 0.56311(10) 0.40260(9) 0.0353(4) Uani 1 1 d . . . . .
H68 H 0.262131 0.614601 0.415223 0.042 Uiso 1 1 calc R U . . .
C16 C 0.56169(10) 1.03453(10) 0.13693(9) 0.0328(4) Uani 1 1 d . . . . .
H16 H 0.559258 0.987570 0.162206 0.039 Uiso 1 1 calc R U . . .
C66 C 0.14551(10) 0.47508(10) 0.36510(9) 0.0338(4) Uani 1 1 d . . . . .
H66 H 0.097167 0.466579 0.352064 0.041 Uiso 1 1 calc R U . . .
C79 C 0.52281(10) 0.06645(10) 0.32805(9) 0.0341(4) Uani 1 1 d . . . . .
C55 C 0.15666(10) 0.55532(11) 0.03559(9) 0.0388(4) Uani 1 1 d . . . . .
H55 H 0.127666 0.594693 0.006396 0.047 Uiso 1 1 calc R U . . .
C67 C 0.17321(10) 0.54986(11) 0.38261(10) 0.0366(4) Uani 1 1 d . . . . .
H67 H 0.143649 0.592373 0.380906 0.044 Uiso 1 1 calc R U . . .
C42 C 0.68556(11) 0.60750(11) 0.25708(10) 0.0382(4) Uani 1 1 d . . . . .
H42A H 0.675108 0.644012 0.220560 0.057 Uiso 1 1 calc R U . . .
H42B H 0.681571 0.553286 0.241184 0.057 Uiso 1 1 calc R U . . .
H42C H 0.733304 0.616816 0.291563 0.057 Uiso 1 1 calc R U . . .
C62 C 0.34536(10) 0.61282(11) 0.21082(10) 0.0370(4) Uani 1 1 d . . . . .
H62A H 0.328394 0.657315 0.180276 0.055 Uiso 1 1 calc R U . . .
H62B H 0.393670 0.622892 0.243808 0.055 Uiso 1 1 calc R U . . .
H62C H 0.315542 0.606276 0.232758 0.055 Uiso 1 1 calc R U . . .
C32 C 0.74931(10) 1.11791(10) 0.37129(10) 0.0383(4) Uani 1 1 d . . . . .
H32A H 0.783002 1.160987 0.390076 0.057 Uiso 1 1 calc R U . . .
H32B H 0.706308 1.130624 0.374450 0.057 Uiso 1 1 calc R U . . .
H32C H 0.738389 1.110718 0.325014 0.057 Uiso 1 1 calc R U . . .
C58 C 0.14361(10) 0.33845(11) 0.07022(9) 0.0378(4) Uani 1 1 d . . . . .
H58 H 0.178405 0.308232 0.108824 0.045 Uiso 1 1 calc R U . . .
C84 C 0.52261(9) 0.28935(9) 0.33829(10) 0.0361(4) Uani 1 1 d . . . . .
H84A H 0.502649 0.316908 0.295965 0.054 Uiso 1 1 calc R U . . .
H84B H 0.573836 0.290176 0.357478 0.054 Uiso 1 1 calc R U . . .
H84C H 0.507759 0.315579 0.368151 0.054 Uiso 1 1 calc R U . . .
C56 C 0.13069(10) 0.48024(11) 0.03284(9) 0.0377(4) Uani 1 1 d . . . . .
H56 H 0.083611 0.468825 0.002337 0.045 Uiso 1 1 calc R U . . .
C74 C 0.08652(10) 0.32817(12) 0.28698(10) 0.0399(4) Uani 1 1 d . . . . .
H74A H 0.051420 0.356329 0.295321 0.060 Uiso 1 1 calc R U . . .
H74B H 0.071743 0.273421 0.275446 0.060 Uiso 1 1 calc R U . . .
H74C H 0.091230 0.353416 0.250566 0.060 Uiso 1 1 calc R U . . .
C70 C 0.36561(10) 0.51733(12) 0.42802(10) 0.0377(4) Uani 1 1 d . . . . .
H70 H 0.385312 0.471640 0.414277 0.045 Uiso 1 1 calc R U . . .
B1 B 0.72840(8) 0.90193(10) 0.26070(8) 0.0194(3) Uani 1 1 d . . . . .
B2 B 0.27620(9) 0.38974(10) 0.26275(8) 0.0233(3) Uani 1 1 d . . . . .
C21 C 0.79111(10) 0.83949(12) 0.10461(11) 0.0429(5) Uani 1 1 d . . . . .
H21A H 0.799643 0.866936 0.071144 0.064 Uiso 1 1 calc R U . . .
H21B H 0.806305 0.784639 0.107560 0.064 Uiso 1 1 calc R U . . .
H21C H 0.817515 0.865276 0.147273 0.064 Uiso 1 1 calc R U . . .
C82 C 0.33024(10) 0.08792(12) 0.28415(11) 0.0428(5) Uani 1 1 d . . . . .
H82A H 0.317995 0.105179 0.318621 0.064 Uiso 1 1 calc R U . . .
H82B H 0.324287 0.030806 0.278629 0.064 Uiso 1 1 calc R U . . .
H82C H 0.299571 0.114011 0.242666 0.064 Uiso 1 1 calc R U . . .
C41 C 0.51266(12) 0.49475(11) 0.32550(11) 0.0474(5) Uani 1 1 d . . . . .
H41A H 0.545338 0.457346 0.357306 0.071 Uiso 1 1 calc R U . . .
H41B H 0.488205 0.469281 0.282443 0.071 Uiso 1 1 calc R U . . .
H41C H 0.478429 0.511923 0.340282 0.071 Uiso 1 1 calc R U . . .
C20 C 0.67107(11) 0.80419(11) 0.01858(9) 0.0414(4) Uani 1 1 d . . . . .
H20A H 0.621481 0.802490 0.008494 0.062 Uiso 1 1 calc R U . . .
H20B H 0.688102 0.750579 0.019077 0.062 Uiso 1 1 calc R U . . .
H20C H 0.676539 0.835179 -0.015027 0.062 Uiso 1 1 calc R U . . .
C18 C 0.48891(10) 1.04730(13) 0.07949(11) 0.0442(5) Uani 1 1 d . . . . .
H18A H 0.490916 1.090163 0.051676 0.066 Uiso 1 1 calc R U . . .
H18B H 0.455774 1.060965 0.096575 0.066 Uiso 1 1 calc R U . . .
H18C H 0.473443 0.998941 0.053444 0.066 Uiso 1 1 calc R U . . .
C75 C 0.14965(13) 0.29325(12) 0.40654(10) 0.0473(5) Uani 1 1 d . . . . .
H75A H 0.195772 0.291052 0.444949 0.071 Uiso 1 1 calc R U . . .
H75B H 0.130760 0.239892 0.394770 0.071 Uiso 1 1 calc R U . . .
H75C H 0.117892 0.325166 0.416967 0.071 Uiso 1 1 calc R U . . .
C17 C 0.58383(13) 1.10524(13) 0.18347(10) 0.0492(5) Uani 1 1 d . . . . .
H17A H 0.630274 1.095497 0.220018 0.074 Uiso 1 1 calc R U . . .
H17B H 0.549885 1.113146 0.200708 0.074 Uiso 1 1 calc R U . . .
H17C H 0.585501 1.152369 0.159491 0.074 Uiso 1 1 calc R U . . .
C29 C 0.99234(12) 0.79741(12) 0.43270(12) 0.0543(6) Uani 1 1 d . . . . .
H29A H 1.036238 0.826496 0.446291 0.081 Uiso 1 1 calc R U . . .
H29B H 0.998508 0.743262 0.421542 0.081 Uiso 1 1 calc R U . . .
H29C H 0.979443 0.796964 0.468786 0.081 Uiso 1 1 calc R U . . .
C30 C 0.95162(12) 0.83596(12) 0.31481(11) 0.0448(5) Uani 1 1 d . . . . .
H30A H 0.914911 0.863728 0.277437 0.067 Uiso 1 1 calc R U . . .
H30B H 0.954295 0.781366 0.302351 0.067 Uiso 1 1 calc R U . . .
H30C H 0.996736 0.861985 0.327421 0.067 Uiso 1 1 calc R U . . .
C63 C 0.39115(11) 0.54589(15) 0.14047(12) 0.0507(5) Uani 1 1 d . . . . .
H63A H 0.394060 0.495332 0.121224 0.076 Uiso 1 1 calc R U . . .
H63B H 0.437968 0.561606 0.173536 0.076 Uiso 1 1 calc R U . . .
H63C H 0.372434 0.585888 0.105833 0.076 Uiso 1 1 calc R U . . .
C33 C 0.79436(14) 1.04971(15) 0.48069(11) 0.0545(6) Uani 1 1 d . . . . .
H33A H 0.810598 0.999130 0.503077 0.082 Uiso 1 1 calc R U . . .
H33B H 0.750911 1.064952 0.482065 0.082 Uiso 1 1 calc R U . . .
H33C H 0.830228 1.089901 0.502814 0.082 Uiso 1 1 calc R U . . .
C72 C 0.37970(13) 0.59151(14) 0.39828(12) 0.0526(6) Uani 1 1 d . . . . .
H72A H 0.356363 0.587265 0.350217 0.079 Uiso 1 1 calc R U . . .
H72B H 0.430256 0.597524 0.413882 0.079 Uiso 1 1 calc R U . . .
H72C H 0.361516 0.637396 0.411623 0.079 Uiso 1 1 calc R U . . .
C71 C 0.40333(12) 0.52172(17) 0.50333(11) 0.0580(6) Uani 1 1 d . . . . .
H71A H 0.384172 0.565395 0.518171 0.087 Uiso 1 1 calc R U . . .
H71B H 0.453505 0.530255 0.518204 0.087 Uiso 1 1 calc R U . . .
H71C H 0.396430 0.472310 0.521748 0.087 Uiso 1 1 calc R U . . .
C83 C 0.57443(13) 0.00158(12) 0.33580(14) 0.0566(6) Uani 1 1 d . . . . .
H83A H 0.594936 -0.018582 0.380922 0.085 Uiso 1 1 calc R U . . .
H83B H 0.611653 0.022471 0.326481 0.085 Uiso 1 1 calc R U . . .
H83C H 0.550115 -0.041124 0.305004 0.085 Uiso 1 1 calc R U . . .
C60 C 0.13631(18) 0.29661(14) 0.00840(12) 0.0695(8) Uani 1 1 d . . . . .
H60A H 0.102408 0.324789 -0.030508 0.104 Uiso 1 1 calc R U . . .
H60B H 0.119965 0.242671 0.007935 0.104 Uiso 1 1 calc R U . . .
H60C H 0.181858 0.295451 0.007991 0.104 Uiso 1 1 calc R U . . .
C59 C 0.07478(13) 0.33885(17) 0.07493(16) 0.0683(7) Uani 1 1 d . . . . .
H59A H 0.081320 0.366556 0.114984 0.102 Uiso 1 1 calc R U . . .
H59B H 0.060092 0.284595 0.076391 0.102 Uiso 1 1 calc R U . . .
H59C H 0.038711 0.365649 0.036448 0.102 Uiso 1 1 calc R U . . .

loop_
_atom_site_aniso_label
_atom_site_aniso_U_11
_atom_site_aniso_U_22
_atom_site_aniso_U_33
_atom_site_aniso_U_23
_atom_site_aniso_U_13
_atom_site_aniso_U_12
F2 0.0381(5) 0.0177(4) 0.0228(5) 0.0016(3) 0.0045(4) -0.0047(4)
F1 0.0217(4) 0.0535(6) 0.0211(5) 0.0029(4) 0.0100(4) -0.0079(4)
F3 0.0499(6) 0.0243(4) 0.0279(5) 0.0020(4) 0.0224(5) 0.0085(4)
F4 0.0243(5) 0.0556(6) 0.0245(5) 0.0048(4) 0.0117(4) 0.0105(4)
N1 0.0194(6) 0.0171(5) 0.0155(6) 0.0019(4) 0.0066(5) -0.0026(4)
N2 0.0189(6) 0.0174(5) 0.0170(6) 0.0026(5) 0.0066(5) -0.0031(5)
N3 0.0247(6) 0.0222(6) 0.0182(6) 0.0019(5) 0.0112(5) 0.0056(5)
N4 0.0251(6) 0.0253(6) 0.0180(6) 0.0019(5) 0.0117(5) 0.0054(5)
C5 0.0208(7) 0.0159(6) 0.0194(7) 0.0020(5) 0.0098(6) -0.0010(5)
C34 0.0202(6) 0.0149(6) 0.0172(7) 0.0024(5) 0.0069(6) -0.0016(5)
C4 0.0206(7) 0.0175(6) 0.0178(7) 0.0016(5) 0.0084(6) -0.0027(5)
C76 0.0220(7) 0.0177(7) 0.0188(7) 0.0013(5) 0.0086(6) 0.0017(5)
C1 0.0198(6) 0.0187(6) 0.0158(6) 0.0018(5) 0.0068(5) 0.0007(5)
C47 0.0200(7) 0.0198(7) 0.0212(7) 0.0004(6) 0.0091(6) 0.0013(5)
C9 0.0198(7) 0.0205(7) 0.0165(7) 0.0004(5) 0.0050(6) -0.0027(5)
C10 0.0207(7) 0.0198(7) 0.0130(6) 0.0025(5) 0.0044(5) -0.0013(5)
C6 0.0220(7) 0.0179(6) 0.0183(7) 0.0028(5) 0.0083(6) -0.0018(5)
C22 0.0210(7) 0.0211(7) 0.0137(6) 0.0000(5) 0.0034(5) -0.0048(6)
C39 0.0246(7) 0.0185(7) 0.0229(7) 0.0016(6) 0.0112(6) -0.0017(6)
C43 0.0289(7) 0.0242(7) 0.0191(7) 0.0018(6) 0.0129(6) 0.0039(6)
C77 0.0239(7) 0.0171(7) 0.0301(8) -0.0007(6) 0.0105(6) 0.0003(6)
C23 0.0253(7) 0.0228(7) 0.0165(7) -0.0009(6) 0.0060(6) -0.0024(6)
C48 0.0245(7) 0.0238(7) 0.0207(7) 0.0030(6) 0.0100(6) 0.0039(6)
C11 0.0230(7) 0.0222(7) 0.0160(7) 0.0011(5) 0.0068(6) -0.0024(6)
C51 0.0309(8) 0.0286(8) 0.0186(7) -0.0006(6) 0.0130(6) 0.0031(6)
C8 0.0284(8) 0.0285(8) 0.0159(7) 0.0044(6) 0.0033(6) -0.0050(6)
C46 0.0235(7) 0.0209(7) 0.0218(7) 0.0015(6) 0.0114(6) 0.0041(6)
C3 0.0223(7) 0.0235(7) 0.0213(7) 0.0005(6) 0.0070(6) -0.0064(6)
C15 0.0322(8) 0.0225(7) 0.0170(7) 0.0031(6) 0.0091(6) 0.0030(6)
C35 0.0299(8) 0.0179(7) 0.0215(7) -0.0005(6) 0.0098(6) 0.0004(6)
C81 0.0298(8) 0.0209(7) 0.0298(8) -0.0009(6) 0.0137(7) -0.0055(6)
C52 0.0290(8) 0.0257(7) 0.0183(7) 0.0037(6) 0.0131(6) 0.0064(6)
C2 0.0227(7) 0.0282(8) 0.0170(7) 0.0020(6) 0.0035(6) -0.0051(6)
C53 0.0300(8) 0.0262(8) 0.0241(8) 0.0021(6) 0.0156(7) 0.0057(6)
C64 0.0344(8) 0.0286(8) 0.0179(7) -0.0007(6) 0.0155(6) 0.0041(7)
C27 0.0211(7) 0.0233(7) 0.0256(8) 0.0026(6) 0.0059(6) -0.0010(6)
C12 0.0340(8) 0.0293(8) 0.0266(8) 0.0030(7) 0.0162(7) -0.0042(7)
C38 0.0310(8) 0.0275(8) 0.0292(8) 0.0029(6) 0.0164(7) -0.0080(7)
C65 0.0357(8) 0.0277(8) 0.0230(8) -0.0011(6) 0.0174(7) 0.0031(7)
C36 0.0442(10) 0.0143(7) 0.0284(8) -0.0005(6) 0.0120(7) -0.0001(6)
C7 0.0285(8) 0.0237(7) 0.0196(7) 0.0064(6) 0.0084(6) -0.0031(6)
C45 0.0346(8) 0.0240(7) 0.0272(8) 0.0010(6) 0.0190(7) 0.0076(6)
C31 0.0335(8) 0.0280(8) 0.0287(9) -0.0071(7) 0.0176(7) -0.0036(7)
C73 0.0353(9) 0.0276(8) 0.0293(8) -0.0015(7) 0.0180(7) 0.0023(7)
C24 0.0318(8) 0.0211(7) 0.0312(9) -0.0034(6) 0.0092(7) -0.0056(6)
C50 0.0423(9) 0.0399(9) 0.0182(8) 0.0046(7) 0.0144(7) 0.0098(8)
C13 0.0444(10) 0.0262(8) 0.0288(9) 0.0063(7) 0.0169(8) -0.0078(7)
C19 0.0259(7) 0.0259(7) 0.0232(8) 0.0024(6) 0.0119(6) 0.0013(6)
C28 0.0224(7) 0.0242(8) 0.0336(9) -0.0008(7) 0.0073(7) 0.0005(6)
C80 0.0433(10) 0.0140(7) 0.0410(10) 0.0001(7) 0.0157(8) -0.0010(7)
C69 0.0401(9) 0.0321(8) 0.0243(8) -0.0045(6) 0.0206(7) -0.0009(7)
C49 0.0329(8) 0.0322(8) 0.0225(8) 0.0064(6) 0.0122(7) 0.0093(7)
C61 0.0296(8) 0.0296(8) 0.0321(9) 0.0017(7) 0.0142(7) 0.0022(7)
C37 0.0369(9) 0.0213(7) 0.0260(8) 0.0047(6) 0.0091(7) -0.0097(7)
C78 0.0222(7) 0.0260(8) 0.0419(10) -0.0014(7) 0.0103(7) 0.0046(6)
C54 0.0415(10) 0.0249(8) 0.0318(9) 0.0060(7) 0.0170(8) 0.0071(7)
C57 0.0339(9) 0.0319(8) 0.0212(8) 0.0008(6) 0.0110(7) 0.0015(7)
C14 0.0430(9) 0.0196(7) 0.0275(8) 0.0045(6) 0.0138(7) 0.0016(7)
C44 0.0422(9) 0.0292(8) 0.0225(8) 0.0031(6) 0.0201(7) 0.0096(7)
C25 0.0264(8) 0.0285(8) 0.0459(11) -0.0002(8) 0.0103(8) -0.0097(7)
C26 0.0220(8) 0.0293(8) 0.0463(11) 0.0001(7) 0.0129(7) -0.0041(6)
C40 0.0376(9) 0.0257(8) 0.0427(10) -0.0059(7) 0.0253(8) -0.0020(7)
C68 0.0513(11) 0.0269(8) 0.0377(10) -0.0075(7) 0.0290(9) -0.0021(8)
C16 0.0436(10) 0.0293(8) 0.0301(9) 0.0078(7) 0.0205(8) 0.0121(7)
C66 0.0355(9) 0.0338(9) 0.0390(10) -0.0044(7) 0.0230(8) 0.0041(7)
C79 0.0357(9) 0.0214(8) 0.0388(10) -0.0007(7) 0.0111(8) 0.0074(7)
C55 0.0413(10) 0.0365(9) 0.0302(9) 0.0104(8) 0.0088(8) 0.0140(8)
C67 0.0460(10) 0.0305(9) 0.0431(10) -0.0037(8) 0.0289(9) 0.0077(8)
C42 0.0448(10) 0.0356(9) 0.0401(10) -0.0060(8) 0.0243(9) 0.0069(8)
C62 0.0378(9) 0.0323(9) 0.0393(10) -0.0036(8) 0.0163(8) -0.0036(7)
C32 0.0355(9) 0.0312(9) 0.0508(11) -0.0044(8) 0.0218(9) 0.0031(7)
C58 0.0422(10) 0.0366(9) 0.0278(9) -0.0003(7) 0.0098(8) -0.0059(8)
C84 0.0282(8) 0.0203(8) 0.0558(12) -0.0037(7) 0.0155(8) -0.0050(6)
C56 0.0322(9) 0.0423(10) 0.0278(9) 0.0039(8) 0.0043(7) 0.0061(8)
C74 0.0375(10) 0.0383(10) 0.0397(10) -0.0039(8) 0.0138(8) -0.0045(8)
C70 0.0383(9) 0.0435(10) 0.0361(10) -0.0116(8) 0.0212(8) -0.0069(8)
B1 0.0191(7) 0.0211(7) 0.0153(7) 0.0026(6) 0.0054(6) -0.0047(6)
B2 0.0257(8) 0.0271(8) 0.0189(8) 0.0032(7) 0.0117(7) 0.0081(7)
C21 0.0321(9) 0.0415(10) 0.0583(13) -0.0044(9) 0.0232(9) 0.0038(8)
C82 0.0343(10) 0.0384(10) 0.0569(13) -0.0044(9) 0.0216(9) -0.0143(8)
C41 0.0627(13) 0.0288(9) 0.0424(11) 0.0050(8) 0.0166(10) -0.0220(9)
C20 0.0525(11) 0.0273(8) 0.0314(10) -0.0034(7) 0.0076(9) 0.0026(8)
C18 0.0349(10) 0.0519(12) 0.0468(12) 0.0030(9) 0.0194(9) 0.0068(9)
C75 0.0749(15) 0.0363(10) 0.0378(11) -0.0012(8) 0.0317(11) -0.0071(10)
C17 0.0654(14) 0.0477(12) 0.0330(10) -0.0002(9) 0.0209(10) 0.0256(10)
C29 0.0482(12) 0.0299(9) 0.0521(13) -0.0006(9) -0.0059(10) 0.0095(9)
C30 0.0491(11) 0.0364(10) 0.0595(13) -0.0023(9) 0.0340(11) 0.0032(9)
C63 0.0379(10) 0.0698(15) 0.0524(13) -0.0086(11) 0.0275(10) -0.0040(10)
C33 0.0753(16) 0.0638(14) 0.0392(12) -0.0106(10) 0.0388(12) -0.0102(12)
C72 0.0589(13) 0.0588(13) 0.0520(13) -0.0129(11) 0.0355(11) -0.0204(11)
C71 0.0471(12) 0.0840(17) 0.0371(12) -0.0069(11) 0.0140(10) -0.0095(12)
C83 0.0519(13) 0.0277(10) 0.0805(17) -0.0011(10) 0.0215(12) 0.0174(9)
C60 0.119(2) 0.0438(12) 0.0396(13) -0.0105(10) 0.0301(15) -0.0192(14)
C59 0.0482(13) 0.0642(16) 0.090(2) 0.0003(15) 0.0297(14) -0.0161(12)

loop_
_atom_type_symbol
_atom_type_description
_atom_type_scat_dispersion_real
_atom_type_scat_dispersion_imag
_atom_type_scat_source
C C 0.0181 0.0091 'International Tables Vol C Tables 4.2.6.8 and 6.1.1.4'
H H 0.0000 0.0000 'International Tables Vol C Tables 4.2.6.8 and 6.1.1.4'
B B 0.0090 0.0039 'International Tables Vol C Tables 4.2.6.8 and 6.1.1.4'
F F 0.0727 0.0534 'International Tables Vol C Tables 4.2.6.8 and 6.1.1.4'
N N 0.0311 0.0180 'International Tables Vol C Tables 4.2.6.8 and 6.1.1.4'

loop_
_geom_angle_atom_site_label_1
_geom_angle_atom_site_label_2
_geom_angle_atom_site_label_3
_geom_angle
_geom_angle_site_symmetry_1
_geom_angle_site_symmetry_3
_geom_angle_publ_flag
C4 N1 B1 125.17(12) . . ?
C1 N1 C4 108.19(12) . . ?
C1 N1 B1 126.63(12) . . ?
C9 N2 C6 107.98(12) . . ?
C9 N2 B1 126.90(12) . . ?
C6 N2 B1 125.11(12) . . ?
C43 N3 C46 107.99(12) . . ?
C43 N3 B2 127.35(13) . . ?
C46 N3 B2 124.66(12) . . ?
C48 N4 B2 125.43(12) . . ?
C51 N4 C48 108.07(13) . . ?
C51 N4 B2 126.45(13) . . ?
C4 C5 C34 119.48(13) . . ?
C6 C5 C34 120.25(13) . . ?
C6 C5 C4 120.26(13) . . ?
C39 C34 C5 120.64(13) . . ?
C39 C34 C35 120.55(13) . . ?
C35 C34 C5 118.81(13) . . ?
N1 C4 C5 121.32(13) . . ?
N1 C4 C3 107.95(12) . . ?
C5 C4 C3 130.73(13) . . ?
C77 C76 C47 118.94(13) . . ?
C77 C76 C81 120.21(14) . . ?
C81 C76 C47 120.69(14) . . ?
N1 C1 C10 122.39(13) . . ?
N1 C1 C2 109.02(12) . . ?
C2 C1 C10 128.59(13) . . ?
C48 C47 C76 121.89(13) . . ?
C48 C47 C46 120.29(13) . . ?
C46 C47 C76 117.78(13) . . ?
N2 C9 C22 124.10(13) . . ?
N2 C9 C8 109.12(13) . . ?
C8 C9 C22 126.76(13) . . ?
C11 C10 C1 119.27(13) . . ?
C11 C10 C15 121.00(13) . . ?
C15 C10 C1 119.73(13) . . ?
N2 C6 C7 108.13(12) . . ?
C5 C6 N2 121.67(13) . . ?
C5 C6 C7 130.19(13) . . ?
C23 C22 C9 120.02(14) . . ?
C27 C22 C9 118.71(13) . . ?
C27 C22 C23 121.18(14) . . ?
C34 C39 C40 121.52(13) . . ?
C38 C39 C34 118.67(14) . . ?
C38 C39 C40 119.81(14) . . ?
N3 C43 C52 125.17(13) . . ?
N3 C43 C44 109.04(13) . . ?
C44 C43 C52 125.77(14) . . ?
C76 C77 C84 120.78(14) . . ?
C78 C77 C76 119.22(14) . . ?
C78 C77 C84 119.99(15) . . ?
C22 C23 C31 121.52(14) . . ?
C24 C23 C22 118.23(15) . . ?
C24 C23 C31 120.24(14) . . ?
N4 C48 C49 108.09(13) . . ?
C47 C48 N4 120.96(13) . . ?
C47 C48 C49 130.88(14) . . ?
C10 C11 C19 121.51(13) . . ?
C12 C11 C10 118.41(14) . . ?
C12 C11 C19 120.03(14) . . ?
N4 C51 C64 121.32(14) . . ?
N4 C51 C50 109.10(14) . . ?
C50 C51 C64 129.58(14) . . ?
C9 C8 H8 126.2 . . ?
C7 C8 C9 107.56(13) . . ?
C7 C8 H8 126.2 . . ?
N3 C46 C45 108.23(13) . . ?
C47 C46 N3 121.99(13) . . ?
C47 C46 C45 129.74(14) . . ?
C4 C3 H3 126.4 . . ?
C2 C3 C4 107.17(13) . . ?
C2 C3 H3 126.4 . . ?
C10 C15 C16 121.88(14) . . ?
C14 C15 C10 118.39(15) . . ?
C14 C15 C16 119.67(14) . . ?
C34 C35 C42 121.67(14) . . ?
C36 C35 C34 118.63(14) . . ?
C36 C35 C42 119.68(15) . . ?
C76 C81 C82 121.53(15) . . ?
C80 C81 C76 118.42(15) . . ?
C80 C81 C82 120.03(15) . . ?
C53 C52 C43 119.86(14) . . ?
C57 C52 C43 118.44(14) . . ?
C57 C52 C53 121.44(14) . . ?
C1 C2 H2 126.2 . . ?
C3 C2 C1 107.67(13) . . ?
C3 C2 H2 126.2 . . ?
C52 C53 C61 121.76(14) . . ?
C54 C53 C52 118.14(16) . . ?
C54 C53 C61 120.10(15) . . ?
C65 C64 C51 119.33(15) . . ?
C65 C64 C69 121.27(15) . . ?
C69 C64 C51 119.37(15) . . ?
C22 C27 C28 122.31(14) . . ?
C26 C27 C22 118.35(15) . . ?
C26 C27 C28 119.34(15) . . ?
C11 C12 H12 119.5 . . ?
C13 C12 C11 121.05(15) . . ?
C13 C12 H12 119.5 . . ?
C39 C38 H38 119.2 . . ?
C37 C38 C39 121.66(15) . . ?
C37 C38 H38 119.2 . . ?
C64 C65 C73 121.46(14) . . ?
C66 C65 C64 118.49(15) . . ?
C66 C65 C73 120.04(16) . . ?
C35 C36 H36 119.1 . . ?
C37 C36 C35 121.82(15) . . ?
C37 C36 H36 119.1 . . ?
C6 C7 H7 126.4 . . ?
C8 C7 C6 107.20(13) . . ?
C8 C7 H7 126.4 . . ?
C46 C45 H45 126.5 . . ?
C44 C45 C46 106.94(13) . . ?
C44 C45 H45 126.5 . . ?
C23 C31 H31 107.8 . . ?
C23 C31 C32 112.28(14) . . ?
C23 C31 C33 110.06(16) . . ?
C32 C31 H31 107.8 . . ?
C33 C31 H31 107.8 . . ?
C33 C31 C32 110.80(16) . . ?
C65 C73 H73 107.6 . . ?
C65 C73 C74 113.39(15) . . ?
C65 C73 C75 110.33(14) . . ?
C74 C73 H73 107.6 . . ?
C74 C73 C75 110.09(16) . . ?
C75 C73 H73 107.6 . . ?
C23 C24 H24 119.5 . . ?
C25 C24 C23 120.93(15) . . ?
C25 C24 H24 119.5 . . ?
C51 C50 H50 126.2 . . ?
C49 C50 C51 107.69(14) . . ?
C49 C50 H50 126.2 . . ?
C12 C13 H13 119.9 . . ?
C12 C13 C14 120.12(15) . . ?
C14 C13 H13 119.9 . . ?
C11 C19 H19 107.8 . . ?
C11 C19 C21 113.04(14) . . ?
C11 C19 C20 110.10(13) . . ?
C21 C19 H19 107.8 . . ?
C21 C19 C20 110.24(15) . . ?
C20 C19 H19 107.8 . . ?
C27 C28 H28 107.7 . . ?
C27 C28 C29 110.64(15) . . ?
C27 C28 C30 112.10(14) . . ?
C29 C28 H28 107.7 . . ?
C30 C28 H28 107.7 . . ?
C30 C28 C29 110.72(17) . . ?
C81 C80 H80 118.9 . . ?
C79 C80 C81 122.24(15) . . ?
C79 C80 H80 118.9 . . ?
C64 C69 C70 121.63(15) . . ?
C68 C69 C64 118.03(16) . . ?
C68 C69 C70 120.32(16) . . ?
C48 C49 H49 126.5 . . ?
C50 C49 C48 107.05(14) . . ?
C50 C49 H49 126.5 . . ?
C53 C61 H61 107.5 . . ?
C53 C61 C62 112.13(14) . . ?
C53 C61 C63 111.77(15) . . ?
C62 C61 H61 107.5 . . ?
C63 C61 H61 107.5 . . ?
C63 C61 C62 110.17(16) . . ?
C38 C37 C36 118.54(14) . . ?
C38 C37 C41 121.59(17) . . ?
C36 C37 C41 119.88(17) . . ?
C77 C78 H78 119.2 . . ?
C79 C78 C77 121.65(16) . . ?
C79 C78 H78 119.2 . . ?
C53 C54 H54 119.5 . . ?
C55 C54 C53 120.99(16) . . ?
C55 C54 H54 119.5 . . ?
C52 C57 C58 121.65(15) . . ?
C56 C57 C52 118.12(16) . . ?
C56 C57 C58 120.21(16) . . ?
C15 C14 H14 119.5 . . ?
C13 C14 C15 121.03(15) . . ?
C13 C14 H14 119.5 . . ?
C43 C44 H44 126.1 . . ?
C45 C44 C43 107.81(14) . . ?
C45 C44 H44 126.1 . . ?
C24 C25 H25 119.8 . . ?
C26 C25 C24 120.36(15) . . ?
C26 C25 H25 119.8 . . ?
C27 C26 H26 119.5 . . ?
C25 C26 C27 120.91(16) . . ?
C25 C26 H26 119.5 . . ?
C39 C40 H40A 109.5 . . ?
C39 C40 H40B 109.5 . . ?
C39 C40 H40C 109.5 . . ?
H40A C40 H40B 109.5 . . ?
H40A C40 H40C 109.5 . . ?
H40B C40 H40C 109.5 . . ?
C69 C68 H68 119.5 . . ?
C67 C68 C69 121.02(16) . . ?
C67 C68 H68 119.5 . . ?
C15 C16 H16 107.9 . . ?
C15 C16 C18 109.75(14) . . ?
C15 C16 C17 112.18(16) . . ?
C18 C16 H16 107.9 . . ?
C17 C16 H16 107.9 . . ?
C17 C16 C18 110.95(15) . . ?
C65 C66 H66 119.6 . . ?
C67 C66 C65 120.77(17) . . ?
C67 C66 H66 119.6 . . ?
C80 C79 C78 118.23(15) . . ?
C80 C79 C83 121.41(17) . . ?
C78 C79 C83 120.36(18) . . ?
C54 C55 H55 119.8 . . ?
C56 C55 C54 120.38(16) . . ?
C56 C55 H55 119.8 . . ?
C68 C67 C66 120.40(16) . . ?
C68 C67 H67 119.8 . . ?
C66 C67 H67 119.8 . . ?
C35 C42 H42A 109.5 . . ?
C35 C42 H42B 109.5 . . ?
C35 C42 H42C 109.5 . . ?
H42A C42 H42B 109.5 . . ?
H42A C42 H42C 109.5 . . ?
H42B C42 H42C 109.5 . . ?
C61 C62 H62A 109.5 . . ?
C61 C62 H62B 109.5 . . ?
C61 C62 H62C 109.5 . . ?
H62A C62 H62B 109.5 . . ?
H62A C62 H62C 109.5 . . ?
H62B C62 H62C 109.5 . . ?
C31 C32 H32A 109.5 . . ?
C31 C32 H32B 109.5 . . ?
C31 C32 H32C 109.5 . . ?
H32A C32 H32B 109.5 . . ?
H32A C32 H32C 109.5 . . ?
H32B C32 H32C 109.5 . . ?
C57 C58 H58 107.4 . . ?
C57 C58 C60 110.77(17) . . ?
C57 C58 C59 111.99(18) . . ?
C60 C58 H58 107.4 . . ?
C60 C58 C59 111.7(2) . . ?
C59 C58 H58 107.4 . . ?
C77 C84 H84A 109.5 . . ?
C77 C84 H84B 109.5 . . ?
C77 C84 H84C 109.5 . . ?
H84A C84 H84B 109.5 . . ?
H84A C84 H84C 109.5 . . ?
H84B C84 H84C 109.5 . . ?
C57 C56 H56 119.6 . . ?
C55 C56 C57 120.86(17) . . ?
C55 C56 H56 119.6 . . ?
C73 C74 H74A 109.5 . . ?
C73 C74 H74B 109.5 . . ?
C73 C74 H74C 109.5 . . ?
H74A C74 H74B 109.5 . . ?
H74A C74 H74C 109.5 . . ?
H74B C74 H74C 109.5 . . ?
C69 C70 H70 107.8 . . ?
C69 C70 C72 112.89(18) . . ?
C69 C70 C71 109.91(16) . . ?
C72 C70 H70 107.8 . . ?
C72 C70 C71 110.37(18) . . ?
C71 C70 H70 107.8 . . ?
F2 B1 N1 109.19(12) . . ?
F2 B1 N2 109.73(12) . . ?
F1 B1 F2 111.08(12) . . ?
F1 B1 N1 110.52(12) . . ?
F1 B1 N2 109.76(12) . . ?
N2 B1 N1 106.45(11) . . ?
F3 B2 N3 109.47(13) . . ?
F3 B2 N4 109.30(13) . . ?
F4 B2 F3 110.92(13) . . ?
F4 B2 N3 110.01(13) . . ?
F4 B2 N4 110.41(13) . . ?
N3 B2 N4 106.64(12) . . ?
C19 C21 H21A 109.5 . . ?
C19 C21 H21B 109.5 . . ?
C19 C21 H21C 109.5 . . ?
H21A C21 H21B 109.5 . . ?
H21A C21 H21C 109.5 . . ?
H21B C21 H21C 109.5 . . ?
C81 C82 H82A 109.5 . . ?
C81 C82 H82B 109.5 . . ?
C81 C82 H82C 109.5 . . ?
H82A C82 H82B 109.5 . . ?
H82A C82 H82C 109.5 . . ?
H82B C82 H82C 109.5 . . ?
C37 C41 H41A 109.5 . . ?
C37 C41 H41B 109.5 . . ?
C37 C41 H41C 109.5 . . ?
H41A C41 H41B 109.5 . . ?
H41A C41 H41C 109.5 . . ?
H41B C41 H41C 109.5 . . ?
C19 C20 H20A 109.5 . . ?
C19 C20 H20B 109.5 . . ?
C19 C20 H20C 109.5 . . ?
H20A C20 H20B 109.5 . . ?
H20A C20 H20C 109.5 . . ?
H20B C20 H20C 109.5 . . ?
C16 C18 H18A 109.5 . . ?
C16 C18 H18B 109.5 . . ?
C16 C18 H18C 109.5 . . ?
H18A C18 H18B 109.5 . . ?
H18A C18 H18C 109.5 . . ?
H18B C18 H18C 109.5 . . ?
C73 C75 H75A 109.5 . . ?
C73 C75 H75B 109.5 . . ?
C73 C75 H75C 109.5 . . ?
H75A C75 H75B 109.5 . . ?
H75A C75 H75C 109.5 . . ?
H75B C75 H75C 109.5 . . ?
C16 C17 H17A 109.5 . . ?
C16 C17 H17B 109.5 . . ?
C16 C17 H17C 109.5 . . ?
H17A C17 H17B 109.5 . . ?
H17A C17 H17C 109.5 . . ?
H17B C17 H17C 109.5 . . ?
C28 C29 H29A 109.5 . . ?
C28 C29 H29B 109.5 . . ?
C28 C29 H29C 109.5 . . ?
H29A C29 H29B 109.5 . . ?
H29A C29 H29C 109.5 . . ?
H29B C29 H29C 109.5 . . ?
C28 C30 H30A 109.5 . . ?
C28 C30 H30B 109.5 . . ?
C28 C30 H30C 109.5 . . ?
H30A C30 H30B 109.5 . . ?
H30A C30 H30C 109.5 . . ?
H30B C30 H30C 109.5 . . ?
C61 C63 H63A 109.5 . . ?
C61 C63 H63B 109.5 . . ?
C61 C63 H63C 109.5 . . ?
H63A C63 H63B 109.5 . . ?
H63A C63 H63C 109.5 . . ?
H63B C63 H63C 109.5 . . ?
C31 C33 H33A 109.5 . . ?
C31 C33 H33B 109.5 . . ?
C31 C33 H33C 109.5 . . ?
H33A C33 H33B 109.5 . . ?
H33A C33 H33C 109.5 . . ?
H33B C33 H33C 109.5 . . ?
C70 C72 H72A 109.5 . . ?
C70 C72 H72B 109.5 . . ?
C70 C72 H72C 109.5 . . ?
H72A C72 H72B 109.5 . . ?
H72A C72 H72C 109.5 . . ?
H72B C72 H72C 109.5 . . ?
C70 C71 H71A 109.5 . . ?
C70 C71 H71B 109.5 . . ?
C70 C71 H71C 109.5 . . ?
H71A C71 H71B 109.5 . . ?
H71A C71 H71C 109.5 . . ?
H71B C71 H71C 109.5 . . ?
C79 C83 H83A 109.5 . . ?
C79 C83 H83B 109.5 . . ?
C79 C83 H83C 109.5 . . ?
H83A C83 H83B 109.5 . . ?
H83A C83 H83C 109.5 . . ?
H83B C83 H83C 109.5 . . ?
C58 C60 H60A 109.5 . . ?
C58 C60 H60B 109.5 . . ?
C58 C60 H60C 109.5 . . ?
H60A C60 H60B 109.5 . . ?
H60A C60 H60C 109.5 . . ?
H60B C60 H60C 109.5 . . ?
C58 C59 H59A 109.5 . . ?
C58 C59 H59B 109.5 . . ?
C58 C59 H59C 109.5 . . ?
H59A C59 H59B 109.5 . . ?
H59A C59 H59C 109.5 . . ?
H59B C59 H59C 109.5 . . ?

loop_
_geom_bond_atom_site_label_1
_geom_bond_atom_site_label_2
_geom_bond_distance
_geom_bond_site_symmetry_2
_geom_bond_publ_flag
F2 B1 1.3807(19) . ?
F1 B1 1.3775(19) . ?
F3 B2 1.384(2) . ?
F4 B2 1.380(2) . ?
N1 C4 1.3965(17) . ?
N1 C1 1.3511(18) . ?
N1 B1 1.5608(19) . ?
N2 C9 1.3515(18) . ?
N2 C6 1.3963(18) . ?
N2 B1 1.5589(19) . ?
N3 C43 1.3496(19) . ?
N3 C46 1.3951(18) . ?
N3 B2 1.5525(19) . ?
N4 C48 1.3956(19) . ?
N4 C51 1.3530(19) . ?
N4 B2 1.561(2) . ?
C5 C34 1.4930(18) . ?
C5 C4 1.400(2) . ?
C5 C6 1.390(2) . ?
C34 C39 1.398(2) . ?
C34 C35 1.405(2) . ?
C4 C3 1.413(2) . ?
C76 C47 1.4873(19) . ?
C76 C77 1.398(2) . ?
C76 C81 1.405(2) . ?
C1 C10 1.4884(19) . ?
C1 C2 1.413(2) . ?
C47 C48 1.393(2) . ?
C47 C46 1.395(2) . ?
C9 C22 1.4850(19) . ?
C9 C8 1.415(2) . ?
C10 C11 1.406(2) . ?
C10 C15 1.407(2) . ?
C6 C7 1.412(2) . ?
C22 C23 1.410(2) . ?
C22 C27 1.403(2) . ?
C39 C38 1.395(2) . ?
C39 C40 1.505(2) . ?
C43 C52 1.489(2) . ?
C43 C44 1.413(2) . ?
C77 C78 1.389(2) . ?
C77 C84 1.506(2) . ?
C23 C31 1.514(2) . ?
C23 C24 1.392(2) . ?
C48 C49 1.411(2) . ?
C11 C12 1.393(2) . ?
C11 C19 1.518(2) . ?
C51 C64 1.488(2) . ?
C51 C50 1.408(2) . ?
C8 H8 0.9500 . ?
C8 C7 1.379(2) . ?
C46 C45 1.412(2) . ?
C3 H3 0.9500 . ?
C3 C2 1.380(2) . ?
C15 C14 1.392(2) . ?
C15 C16 1.516(2) . ?
C35 C36 1.389(2) . ?
C35 C42 1.503(2) . ?
C81 C80 1.393(2) . ?
C81 C82 1.502(2) . ?
C52 C53 1.407(2) . ?
C52 C57 1.406(2) . ?
C2 H2 0.9500 . ?
C53 C61 1.521(2) . ?
C53 C54 1.393(2) . ?
C64 C65 1.406(2) . ?
C64 C69 1.410(2) . ?
C27 C28 1.521(2) . ?
C27 C26 1.394(2) . ?
C12 H12 0.9500 . ?
C12 C13 1.380(2) . ?
C38 H38 0.9500 . ?
C38 C37 1.387(2) . ?
C65 C73 1.516(2) . ?
C65 C66 1.391(2) . ?
C36 H36 0.9500 . ?
C36 C37 1.388(3) . ?
C7 H7 0.9500 . ?
C45 H45 0.9500 . ?
C45 C44 1.377(2) . ?
C31 H31 1.0000 . ?
C31 C32 1.528(2) . ?
C31 C33 1.527(2) . ?
C73 H73 1.0000 . ?
C73 C74 1.523(3) . ?
C73 C75 1.534(2) . ?
C24 H24 0.9500 . ?
C24 C25 1.382(3) . ?
C50 H50 0.9500 . ?
C50 C49 1.383(2) . ?
C13 H13 0.9500 . ?
C13 C14 1.382(3) . ?
C19 H19 1.0000 . ?
C19 C21 1.524(2) . ?
C19 C20 1.524(2) . ?
C28 H28 1.0000 . ?
C28 C29 1.528(2) . ?
C28 C30 1.522(3) . ?
C80 H80 0.9500 . ?
C80 C79 1.383(3) . ?
C69 C68 1.394(2) . ?
C69 C70 1.519(3) . ?
C49 H49 0.9500 . ?
C61 H61 1.0000 . ?
C61 C62 1.529(2) . ?
C61 C63 1.522(2) . ?
C37 C41 1.511(2) . ?
C78 H78 0.9500 . ?
C78 C79 1.388(2) . ?
C54 H54 0.9500 . ?
C54 C55 1.383(3) . ?
C57 C58 1.521(2) . ?
C57 C56 1.397(2) . ?
C14 H14 0.9500 . ?
C44 H44 0.9500 . ?
C25 H25 0.9500 . ?
C25 C26 1.381(2) . ?
C26 H26 0.9500 . ?
C40 H40A 0.9800 . ?
C40 H40B 0.9800 . ?
C40 H40C 0.9800 . ?
C68 H68 0.9500 . ?
C68 C67 1.383(3) . ?
C16 H16 1.0000 . ?
C16 C18 1.531(3) . ?
C16 C17 1.530(3) . ?
C66 H66 0.9500 . ?
C66 C67 1.383(3) . ?
C79 C83 1.514(2) . ?
C55 H55 0.9500 . ?
C55 C56 1.383(3) . ?
C67 H67 0.9500 . ?
C42 H42A 0.9800 . ?
C42 H42B 0.9800 . ?
C42 H42C 0.9800 . ?
C62 H62A 0.9800 . ?
C62 H62B 0.9800 . ?
C62 H62C 0.9800 . ?
C32 H32A 0.9800 . ?
C32 H32B 0.9800 . ?
C32 H32C 0.9800 . ?
C58 H58 1.0000 . ?
C58 C60 1.523(3) . ?
C58 C59 1.526(3) . ?
C84 H84A 0.9800 . ?
C84 H84B 0.9800 . ?
C84 H84C 0.9800 . ?
C56 H56 0.9500 . ?
C74 H74A 0.9800 . ?
C74 H74B 0.9800 . ?
C74 H74C 0.9800 . ?
C70 H70 1.0000 . ?
C70 C72 1.526(3) . ?
C70 C71 1.534(3) . ?
C21 H21A 0.9800 . ?
C21 H21B 0.9800 . ?
C21 H21C 0.9800 . ?
C82 H82A 0.9800 . ?
C82 H82B 0.9800 . ?
C82 H82C 0.9800 . ?
C41 H41A 0.9800 . ?
C41 H41B 0.9800 . ?
C41 H41C 0.9800 . ?
C20 H20A 0.9800 . ?
C20 H20B 0.9800 . ?
C20 H20C 0.9800 . ?
C18 H18A 0.9800 . ?
C18 H18B 0.9800 . ?
C18 H18C 0.9800 . ?
C75 H75A 0.9800 . ?
C75 H75B 0.9800 . ?
C75 H75C 0.9800 . ?
C17 H17A 0.9800 . ?
C17 H17B 0.9800 . ?
C17 H17C 0.9800 . ?
C29 H29A 0.9800 . ?
C29 H29B 0.9800 . ?
C29 H29C 0.9800 . ?
C30 H30A 0.9800 . ?
C30 H30B 0.9800 . ?
C30 H30C 0.9800 . ?
C63 H63A 0.9800 . ?
C63 H63B 0.9800 . ?
C63 H63C 0.9800 . ?
C33 H33A 0.9800 . ?
C33 H33B 0.9800 . ?
C33 H33C 0.9800 . ?
C72 H72A 0.9800 . ?
C72 H72B 0.9800 . ?
C72 H72C 0.9800 . ?
C71 H71A 0.9800 . ?
C71 H71B 0.9800 . ?
C71 H71C 0.9800 . ?
C83 H83A 0.9800 . ?
C83 H83B 0.9800 . ?
C83 H83C 0.9800 . ?
C60 H60A 0.9800 . ?
C60 H60B 0.9800 . ?
C60 H60C 0.9800 . ?
C59 H59A 0.9800 . ?
C59 H59B 0.9800 . ?
C59 H59C 0.9800 . ?

loop_
_geom_torsion_atom_site_label_1
_geom_torsion_atom_site_label_2
_geom_torsion_atom_site_label_3
_geom_torsion_atom_site_label_4
_geom_torsion
_geom_torsion_site_symmetry_1
_geom_torsion_site_symmetry_2
_geom_torsion_site_symmetry_3
_geom_torsion_site_symmetry_4
_geom_torsion_publ_flag
N1 C4 C3 C2 -0.23(17) . . . . ?
N1 C1 C10 C11 88.07(18) . . . . ?
N1 C1 C10 C15 -91.89(18) . . . . ?
N1 C1 C2 C3 -0.14(18) . . . . ?
N2 C9 C22 C23 87.45(19) . . . . ?
N2 C9 C22 C27 -96.10(18) . . . . ?
N2 C9 C8 C7 0.54(19) . . . . ?
N2 C6 C7 C8 0.24(18) . . . . ?
N3 C43 C52 C53 90.3(2) . . . . ?
N3 C43 C52 C57 -95.53(19) . . . . ?
N3 C43 C44 C45 0.2(2) . . . . ?
N3 C46 C45 C44 0.36(19) . . . . ?
N4 C48 C49 C50 0.09(19) . . . . ?
N4 C51 C64 C65 88.2(2) . . . . ?
N4 C51 C64 C69 -89.8(2) . . . . ?
N4 C51 C50 C49 0.3(2) . . . . ?
C5 C34 C39 C38 175.45(14) . . . . ?
C5 C34 C39 C40 -4.4(2) . . . . ?
C5 C34 C35 C36 -175.48(14) . . . . ?
C5 C34 C35 C42 6.1(2) . . . . ?
C5 C4 C3 C2 179.90(15) . . . . ?
C5 C6 C7 C8 179.70(16) . . . . ?
C34 C5 C4 N1 -177.45(12) . . . . ?
C34 C5 C4 C3 2.4(2) . . . . ?
C34 C5 C6 N2 178.05(13) . . . . ?
C34 C5 C6 C7 -1.3(2) . . . . ?
C34 C39 C38 C37 0.5(2) . . . . ?
C34 C35 C36 C37 -0.5(2) . . . . ?
C4 N1 C1 C10 -179.83(13) . . . . ?
C4 N1 C1 C2 0.00(16) . . . . ?
C4 N1 B1 F2 -118.44(14) . . . . ?
C4 N1 B1 F1 119.09(14) . . . . ?
C4 N1 B1 N2 -0.05(19) . . . . ?
C4 C5 C34 C39 -101.06(17) . . . . ?
C4 C5 C34 C35 77.92(18) . . . . ?
C4 C5 C6 N2 -0.7(2) . . . . ?
C4 C5 C6 C7 179.91(15) . . . . ?
C4 C3 C2 C1 0.23(18) . . . . ?
C76 C47 C48 N4 177.98(13) . . . . ?
C76 C47 C48 C49 1.3(3) . . . . ?
C76 C47 C46 N3 -177.44(13) . . . . ?
C76 C47 C46 C45 0.1(2) . . . . ?
C76 C77 C78 C79 -0.8(3) . . . . ?
C76 C81 C80 C79 -0.9(3) . . . . ?
C1 N1 C4 C5 -179.97(13) . . . . ?
C1 N1 C4 C3 0.15(16) . . . . ?
C1 N1 B1 F2 60.45(18) . . . . ?
C1 N1 B1 F1 -62.02(19) . . . . ?
C1 N1 B1 N2 178.83(13) . . . . ?
C1 C10 C11 C12 -179.41(14) . . . . ?
C1 C10 C11 C19 3.4(2) . . . . ?
C1 C10 C15 C14 179.23(14) . . . . ?
C1 C10 C15 C16 -3.5(2) . . . . ?
C47 C76 C77 C78 -174.24(15) . . . . ?
C47 C76 C77 C84 6.3(2) . . . . ?
C47 C76 C81 C80 174.98(15) . . . . ?
C47 C76 C81 C82 -3.7(2) . . . . ?
C47 C48 C49 C50 177.11(17) . . . . ?
C47 C46 C45 C44 -177.45(16) . . . . ?
C9 N2 C6 C5 -179.42(14) . . . . ?
C9 N2 C6 C7 0.09(17) . . . . ?
C9 N2 B1 F2 -62.40(19) . . . . ?
C9 N2 B1 F1 59.93(19) . . . . ?
C9 N2 B1 N1 179.57(13) . . . . ?
C9 C22 C23 C31 -4.4(2) . . . . ?
C9 C22 C23 C24 174.14(14) . . . . ?
C9 C22 C27 C28 5.7(2) . . . . ?
C9 C22 C27 C26 -174.08(15) . . . . ?
C9 C8 C7 C6 -0.47(19) . . . . ?
C10 C1 C2 C3 179.67(14) . . . . ?
C10 C11 C12 C13 0.3(2) . . . . ?
C10 C11 C19 C21 -136.16(16) . . . . ?
C10 C11 C19 C20 100.05(18) . . . . ?
C10 C15 C14 C13 0.1(3) . . . . ?
C10 C15 C16 C18 -106.93(18) . . . . ?
C10 C15 C16 C17 129.24(17) . . . . ?
C6 N2 C9 C22 177.88(14) . . . . ?
C6 N2 C9 C8 -0.39(17) . . . . ?
C6 N2 B1 F2 118.71(15) . . . . ?
C6 N2 B1 F1 -118.96(15) . . . . ?
C6 N2 B1 N1 0.68(19) . . . . ?
C6 C5 C34 C39 80.19(19) . . . . ?
C6 C5 C34 C35 -100.83(17) . . . . ?
C6 C5 C4 N1 1.3(2) . . . . ?
C6 C5 C4 C3 -178.84(15) . . . . ?
C22 C9 C8 C7 -177.67(15) . . . . ?
C22 C23 C31 C32 -133.89(16) . . . . ?
C22 C23 C31 C33 102.18(18) . . . . ?
C22 C23 C24 C25 0.6(2) . . . . ?
C22 C27 C28 C29 -110.51(19) . . . . ?
C22 C27 C28 C30 125.37(17) . . . . ?
C22 C27 C26 C25 -0.8(3) . . . . ?
C39 C34 C35 C36 3.5(2) . . . . ?
C39 C34 C35 C42 -174.93(15) . . . . ?
C39 C38 C37 C36 2.4(3) . . . . ?
C39 C38 C37 C41 -177.30(16) . . . . ?
C43 N3 C46 C47 177.80(14) . . . . ?
C43 N3 C46 C45 -0.22(18) . . . . ?
C43 N3 B2 F3 -59.3(2) . . . . ?
C43 N3 B2 F4 62.9(2) . . . . ?
C43 N3 B2 N4 -177.41(14) . . . . ?
C43 C52 C53 C61 -8.6(2) . . . . ?
C43 C52 C53 C54 171.19(14) . . . . ?
C43 C52 C57 C58 7.4(2) . . . . ?
C43 C52 C57 C56 -171.39(15) . . . . ?
C77 C76 C47 C48 -98.75(18) . . . . ?
C77 C76 C47 C46 79.00(19) . . . . ?
C77 C76 C81 C80 -0.3(2) . . . . ?
C77 C76 C81 C82 -178.98(16) . . . . ?
C77 C78 C79 C80 -0.3(3) . . . . ?
C77 C78 C79 C83 178.98(19) . . . . ?
C23 C22 C27 C28 -177.94(14) . . . . ?
C23 C22 C27 C26 2.3(2) . . . . ?
C23 C24 C25 C26 0.9(3) . . . . ?
C48 N4 C51 C64 179.03(14) . . . . ?
C48 N4 C51 C50 -0.20(19) . . . . ?
C48 N4 B2 F3 -119.50(16) . . . . ?
C48 N4 B2 F4 118.24(16) . . . . ?
C48 N4 B2 N3 -1.2(2) . . . . ?
C48 C47 C46 N3 0.3(2) . . . . ?
C48 C47 C46 C45 177.90(16) . . . . ?
C11 C10 C15 C14 -0.7(2) . . . . ?
C11 C10 C15 C16 176.52(14) . . . . ?
C11 C12 C13 C14 -0.9(3) . . . . ?
C51 N4 C48 C47 -177.30(15) . . . . ?
C51 N4 C48 C49 0.07(18) . . . . ?
C51 N4 B2 F3 57.7(2) . . . . ?
C51 N4 B2 F4 -64.6(2) . . . . ?
C51 N4 B2 N3 175.92(14) . . . . ?
C51 C64 C65 C73 4.3(2) . . . . ?
C51 C64 C65 C66 -177.02(15) . . . . ?
C51 C64 C69 C68 177.20(15) . . . . ?
C51 C64 C69 C70 -4.4(2) . . . . ?
C51 C50 C49 C48 -0.2(2) . . . . ?
C8 C9 C22 C23 -94.6(2) . . . . ?
C8 C9 C22 C27 81.9(2) . . . . ?
C46 N3 C43 C52 178.58(15) . . . . ?
C46 N3 C43 C44 -0.01(18) . . . . ?
C46 N3 B2 F3 120.00(15) . . . . ?
C46 N3 B2 F4 -117.88(16) . . . . ?
C46 N3 B2 N4 1.9(2) . . . . ?
C46 C47 C48 N4 0.3(2) . . . . ?
C46 C47 C48 C49 -176.42(17) . . . . ?
C46 C45 C44 C43 -0.4(2) . . . . ?
C15 C10 C11 C12 0.5(2) . . . . ?
C15 C10 C11 C19 -176.64(14) . . . . ?
C35 C34 C39 C38 -3.5(2) . . . . ?
C35 C34 C39 C40 176.61(15) . . . . ?
C35 C36 C37 C38 -2.5(3) . . . . ?
C35 C36 C37 C41 177.29(17) . . . . ?
C81 C76 C47 C48 85.87(19) . . . . ?
C81 C76 C47 C46 -96.38(18) . . . . ?
C81 C76 C77 C78 1.2(2) . . . . ?
C81 C76 C77 C84 -178.25(16) . . . . ?
C81 C80 C79 C78 1.2(3) . . . . ?
C81 C80 C79 C83 -178.1(2) . . . . ?
C52 C43 C44 C45 -178.34(15) . . . . ?
C52 C53 C61 C62 -132.07(16) . . . . ?
C52 C53 C61 C63 103.64(19) . . . . ?
C52 C53 C54 C55 0.8(3) . . . . ?
C52 C57 C58 C60 -105.5(2) . . . . ?
C52 C57 C58 C59 129.0(2) . . . . ?
C52 C57 C56 C55 -0.6(3) . . . . ?
C2 C1 C10 C11 -91.73(19) . . . . ?
C2 C1 C10 C15 88.3(2) . . . . ?
C53 C52 C57 C58 -178.49(15) . . . . ?
C53 C52 C57 C56 2.7(2) . . . . ?
C53 C54 C55 C56 1.2(3) . . . . ?
C64 C51 C50 C49 -178.89(17) . . . . ?
C64 C65 C73 C74 -136.18(16) . . . . ?
C64 C65 C73 C75 99.81(19) . . . . ?
C64 C65 C66 C67 -0.1(3) . . . . ?
C64 C69 C68 C67 -0.3(3) . . . . ?
C64 C69 C70 C72 136.06(17) . . . . ?
C64 C69 C70 C71 -100.2(2) . . . . ?
C27 C22 C23 C31 179.26(14) . . . . ?
C27 C22 C23 C24 -2.2(2) . . . . ?
C12 C11 C19 C21 46.7(2) . . . . ?
C12 C11 C19 C20 -77.09(19) . . . . ?
C12 C13 C14 C15 0.7(3) . . . . ?
C65 C64 C69 C68 -0.8(2) . . . . ?
C65 C64 C69 C70 177.60(15) . . . . ?
C65 C66 C67 C68 -0.9(3) . . . . ?
C31 C23 C24 C25 179.15(16) . . . . ?
C73 C65 C66 C67 178.55(16) . . . . ?
C24 C23 C31 C32 47.6(2) . . . . ?
C24 C23 C31 C33 -76.3(2) . . . . ?
C24 C25 C26 C27 -0.7(3) . . . . ?
C50 C51 C64 C65 -92.7(2) . . . . ?
C50 C51 C64 C69 89.3(2) . . . . ?
C19 C11 C12 C13 177.51(15) . . . . ?
C28 C27 C26 C25 179.42(17) . . . . ?
C69 C64 C65 C73 -177.69(15) . . . . ?
C69 C64 C65 C66 0.9(2) . . . . ?
C69 C68 C67 C66 1.1(3) . . . . ?
C61 C53 C54 C55 -179.32(16) . . . . ?
C54 C53 C61 C62 48.1(2) . . . . ?
C54 C53 C61 C63 -76.2(2) . . . . ?
C54 C55 C56 C57 -1.3(3) . . . . ?
C57 C52 C53 C61 177.32(15) . . . . ?
C57 C52 C53 C54 -2.8(2) . . . . ?
C14 C15 C16 C18 70.3(2) . . . . ?
C14 C15 C16 C17 -53.6(2) . . . . ?
C44 C43 C52 C53 -91.4(2) . . . . ?
C44 C43 C52 C57 82.8(2) . . . . ?
C26 C27 C28 C29 69.2(2) . . . . ?
C26 C27 C28 C30 -54.9(2) . . . . ?
C40 C39 C38 C37 -179.61(16) . . . . ?
C68 C69 C70 C72 -45.6(2) . . . . ?
C68 C69 C70 C71 78.1(2) . . . . ?
C16 C15 C14 C13 -177.23(16) . . . . ?
C66 C65 C73 C74 45.2(2) . . . . ?
C66 C65 C73 C75 -78.8(2) . . . . ?
C42 C35 C36 C37 177.98(17) . . . . ?
C58 C57 C56 C55 -179.41(18) . . . . ?
C84 C77 C78 C79 178.59(18) . . . . ?
C56 C57 C58 C60 73.3(2) . . . . ?
C56 C57 C58 C59 -52.2(3) . . . . ?
C70 C69 C68 C67 -178.64(17) . . . . ?
B1 N1 C4 C5 -0.9(2) . . . . ?
B1 N1 C4 C3 179.21(13) . . . . ?
B1 N1 C1 C10 1.1(2) . . . . ?
B1 N1 C1 C2 -179.05(13) . . . . ?
B1 N2 C9 C22 -1.2(2) . . . . ?
B1 N2 C9 C8 -179.43(14) . . . . ?
B1 N2 C6 C5 -0.4(2) . . . . ?
B1 N2 C6 C7 179.16(13) . . . . ?
B2 N3 C43 C52 -2.1(3) . . . . ?
B2 N3 C43 C44 179.36(15) . . . . ?
B2 N3 C46 C47 -1.6(2) . . . . ?
B2 N3 C46 C45 -179.61(14) . . . . ?
B2 N4 C48 C47 0.3(2) . . . . ?
B2 N4 C48 C49 177.68(14) . . . . ?
B2 N4 C51 C64 1.5(2) . . . . ?
B2 N4 C51 C50 -177.78(15) . . . . ?
C82 C81 C80 C79 177.78(18) . . . . ?
